data_2200558
loop_
_publ_author_name
'Gelbrich, Thomas'
'Kilburn, Jeremy D.'
'Hursthouse, Michael B.'

_publ_section_title
;
 Diisopropyl hydrazocarboxylate
;
_journal_issue 8
_journal_name_full 'Acta Crystallographica Section E'
_journal_page_first o796
_journal_page_last o797
_journal_paper_doi 10.1107/S1600536801012648
_journal_volume 57
_journal_year 2001
_chemical_formula_iupac 'C8 H16 N2 O4'
_chemical_formula_moiety 'C8 H16 N2 O4'
_chemical_formula_sum 'C8 H16 N2 O4'
_chemical_formula_weight 204.23
_chemical_name_systematic
;
?
;
_space_group_IT_number 14
_symmetry_cell_setting monoclinic
_symmetry_space_group_name_Hall '-P 2ybc'
_symmetry_space_group_name_H-M 'P 1 21/c 1'
_audit_creation_method SHELXL-97
_cell_angle_alpha 90.00
_cell_angle_beta 92.11(3)
_cell_angle_gamma 90.00
_cell_formula_units_Z 4
_cell_length_a 8.0299(16)
_cell_length_b 12.765(3)
_cell_length_c 10.587(2)
_cell_measurement_reflns_used 4438
_cell_measurement_temperature 120(2)
_cell_measurement_theta_max 25.0
_cell_measurement_theta_min 3.0
_cell_volume 1084.4(4)
_computing_cell_refinement 'DENZO and COLLECT'
_computing_data_collection 'DENZO (Otwinowski & Minor, 1997) and COLLECT (Hooft, 1998)'
_computing_data_reduction 'DENZO and COLLECT'
_computing_molecular_graphics 'PLATON (Spek, 1990)'
_computing_structure_refinement 'SHELXL97 (Sheldrick, 1997)'
_computing_structure_solution 'SHELXS97 (Sheldrick, 1997)'
_diffrn_ambient_temperature 120(2)
_diffrn_measured_fraction_theta_full .983
_diffrn_measured_fraction_theta_max .983
_diffrn_measurement_device_type 'Nonius KappaCCD area-detector'
_diffrn_measurement_method '\f and \w scans to fill Ewald sphere'
_diffrn_radiation_monochromator graphite
_diffrn_radiation_source 'Nonius FR591 rotating anode'
_diffrn_radiation_type MoK\a
_diffrn_radiation_wavelength .71073
_diffrn_reflns_av_R_equivalents .0994
_diffrn_reflns_av_sigmaI/netI .1021
_diffrn_reflns_limit_h_max 9
_diffrn_reflns_limit_h_min -9
_diffrn_reflns_limit_k_max 15
_diffrn_reflns_limit_k_min -15
_diffrn_reflns_limit_l_max 12
_diffrn_reflns_limit_l_min -12
_diffrn_reflns_number 4768
_diffrn_reflns_theta_full 25.03
_diffrn_reflns_theta_max 25.03
_diffrn_reflns_theta_min 3.00
_exptl_absorpt_coefficient_mu .100
_exptl_absorpt_correction_T_max .9950
_exptl_absorpt_correction_T_min .9881
_exptl_absorpt_correction_type multi-scan
_exptl_absorpt_process_details '(Blessing, 1997)'
_exptl_crystal_colour colourless
_exptl_crystal_density_diffrn 1.251
_exptl_crystal_density_method 'not measured'
_exptl_crystal_description needle
_exptl_crystal_F_000 440
_exptl_crystal_size_max .12
_exptl_crystal_size_mid .05
_exptl_crystal_size_min .05
_refine_diff_density_max .511
_refine_diff_density_min -.321
_refine_ls_extinction_coef .014(3)
_refine_ls_extinction_method SHELXL97
_refine_ls_goodness_of_fit_ref 1.055
_refine_ls_hydrogen_treatment constr
_refine_ls_matrix_type full
_refine_ls_number_parameters 128
_refine_ls_number_reflns 1890
_refine_ls_number_restraints 0
_refine_ls_restrained_S_all 1.055
_refine_ls_R_factor_all .1033
_refine_ls_R_factor_gt .0691
_refine_ls_shift/su_max <0.001
_refine_ls_shift/su_mean .000
_refine_ls_structure_factor_coef Fsqd
_refine_ls_weighting_details 'calc w = 1/[\s^2^(Fo^2^)+(0.0001P)^2^+1.7000P] where P = (Fo^2^+2Fc^2^)/3'
_refine_ls_weighting_scheme calc
_refine_ls_wR_factor_ref .1433
_reflns_number_gt 1289
_reflns_number_total 1890
_reflns_threshold_expression I>2\s(I)
_cod_data_source_file wn6039.cif
_cod_data_source_block I
_cod_depositor_comments
;
The following automatic conversions were performed:
'_symmetry_cell_setting' value 'Monoclinic' changed to 'monoclinic'
according to '/home/saulius/struct/CIF-dictionaries/cif_core.dic'
dictionary named 'cif_core.dic' version 2.4.1 from 2010-06-29.

Automatic conversion script
Id: cif_fix_enum 1527 2010-12-29 10:47:43Z saulius 

The following automatic conversions were performed:

'_symmetry_cell_setting' value 'Monoclinic' changed to 'monoclinic'
according to /home/saulius/struct/CIF-dictionaries/cif_core.dic
dictionary named 'cif_core.dic' version 2.4.1 from 2010-06-29.

Automatic conversion script
Id: cif_fix_values 1715 2011-07-08 13:25:40Z adriana 
;
_cod_original_sg_symbol_H-M 'P 21/c'
_cod_database_code 2200558
_cod_database_fobs_code 2200558

loop_
_symmetry_equiv_pos_as_xyz
'x, y, z'
'-x, y+1/2, -z+1/2'
'-x, -y, -z'
'x, -y-1/2, z-1/2'

loop_
_atom_site_label
_atom_site_fract_x
_atom_site_fract_y
_atom_site_fract_z
_atom_site_U_iso_or_equiv
_atom_site_adp_type
_atom_site_calc_flag
_atom_site_refinement_flags
_atom_site_occupancy
_atom_site_disorder_assembly
_atom_site_disorder_group
_atom_site_type_symbol
O1 .2492(2) -.23490(16) -.0148(2) .0231(5) Uani d . 1 . . O
O2 .0593(2) -.14300(17) .0931(2) .0251(6) Uani d . 1 . . O
O3 .4424(2) .04803(17) .1561(2) .0250(6) Uani d . 1 . . O
O4 .2496(2) .17839(16) .13712(19) .0205(5) Uani d . 1 . . O
N1 .2581(3) -.0624(2) -.0204(3) .0232(6) Uani d . 1 . . N
H1 .3353 -.0703 -.0764 .028 Uiso calc R 1 . . H
N2 .2159(3) .03625(19) .0211(2) .0234(7) Uani d . 1 . . N
H2 .1259 .0677 -.0102 .028 Uiso calc R 1 . . H
C1 .2215(5) -.4111(3) -.0826(4) .0372(9) Uani d . 1 . . C
H1A .1974 -.3852 -.1685 .056 Uiso calc R 1 . . H
H1B .1653 -.4784 -.0712 .056 Uiso calc R 1 . . H
H1C .3420 -.4203 -.0694 .056 Uiso calc R 1 . . H
C2 .1907(4) -.3649(3) .1472(3) .0323(8) Uani d . 1 . . C
H2A .1492 -.3102 .2030 .048 Uiso calc R 1 . . H
H2B .3107 -.3743 .1639 .048 Uiso calc R 1 . . H
H2C .1327 -.4308 .1631 .048 Uiso calc R 1 . . H
C3 .1595(4) -.3330(2) .0118(3) .0248(8) Uani d . 1 . . C
H3 .0373 -.3217 -.0042 .030 Uiso calc R 1 . . H
C4 .1791(3) -.1470(2) .0263(3) .0193(7) Uani d . 1 . . C
C5 .3136(4) .0842(2) .1101(3) .0194(7) Uani d . 1 . . C
C6 .3539(4) .2462(2) .2196(3) .0213(7) Uani d . 1 . . C
H6 .4729 .2406 .1957 .026 Uiso calc R 1 . . H
C7 .3381(4) .2133(3) .3553(3) .0284(8) Uani d . 1 . . C
H7A .3783 .1413 .3660 .043 Uiso calc R 1 . . H
H7B .2209 .2171 .3778 .043 Uiso calc R 1 . . H
H7C .4047 .2602 .4104 .043 Uiso calc R 1 . . H
C8 .2918(4) .3558(3) .1948(3) .0288(8) Uani d . 1 . . C
H8A .3049 .3732 .1056 .043 Uiso calc R 1 . . H
H8B .3562 .4052 .2479 .043 Uiso calc R 1 . . H
H8C .1738 .3602 .2148 .043 Uiso calc R 1 . . H

loop_
_atom_site_aniso_label
_atom_site_aniso_U_11
_atom_site_aniso_U_22
_atom_site_aniso_U_33
_atom_site_aniso_U_12
_atom_site_aniso_U_13
_atom_site_aniso_U_23
O1 .0275(12) .0132(12) .0288(13) .0017(9) .0061(9) .0002(10)
O2 .0225(11) .0290(13) .0241(12) .0036(10) .0052(9) .0037(10)
O3 .0219(12) .0303(14) .0231(12) .0039(10) .0024(9) .0009(10)
O4 .0260(11) .0150(11) .0208(12) .0023(9) .0018(9) -.0017(9)
N1 .0287(14) .0149(14) .0267(15) .0017(11) .0090(12) -.0023(12)
N2 .0289(14) .0144(14) .0266(15) .0049(11) -.0023(12) -.0063(12)
C1 .051(2) .025(2) .036(2) -.0006(17) .0004(17) -.0032(17)
C2 .042(2) .0226(19) .032(2) -.0037(15) -.0008(16) .0042(16)
C3 .0262(16) .0147(17) .0332(19) -.0047(13) -.0007(14) -.0007(14)
C4 .0224(16) .0169(17) .0184(16) .0019(13) -.0035(13) -.0010(13)
C5 .0227(16) .0183(17) .0179(16) -.0008(13) .0088(13) -.0015(13)
C6 .0239(15) .0212(17) .0188(17) -.0037(13) .0021(13) -.0059(14)
C7 .0366(18) .031(2) .0175(17) .0023(15) .0041(14) -.0005(15)
C8 .0398(19) .0225(18) .0241(18) -.0025(15) .0030(14) -.0039(15)

loop_
_atom_type_symbol
_atom_type_description
_atom_type_scat_dispersion_real
_atom_type_scat_dispersion_imag
_atom_type_scat_source
C C .0033 .0016 'International Tables Vol C Tables 4.2.6.8 and 6.1.1.4'
H H .0000 .0000 'International Tables Vol C Tables 4.2.6.8 and 6.1.1.4'
N N .0061 .0033 'International Tables Vol C Tables 4.2.6.8 and 6.1.1.4'
O O .0106 .0060 'International Tables Vol C Tables 4.2.6.8 and 6.1.1.4'

loop_
_geom_angle_atom_site_label_1
_geom_angle_atom_site_label_2
_geom_angle_atom_site_label_3
_geom_angle
C4 O1 C3 115.9(2)
C5 O4 C6 116.1(2)
C4 N1 N2 119.2(2)
C4 N1 H1 120.4
N2 N1 H1 120.4
C5 N2 N1 119.5(3)
C5 N2 H2 120.2
N1 N2 H2 120.2
C3 C1 H1A 109.5
C3 C1 H1B 109.5
H1A C1 H1B 109.5
C3 C1 H1C 109.5
H1A C1 H1C 109.5
H1B C1 H1C 109.5
C3 C2 H2A 109.5
C3 C2 H2B 109.5
H2A C2 H2B 109.5
C3 C2 H2C 109.5
H2A C2 H2C 109.5
H2B C2 H2C 109.5
O1 C3 C2 110.2(3)
O1 C3 C1 105.0(2)
C2 C3 C1 113.9(3)
O1 C3 H3 109.2
C2 C3 H3 109.2
C1 C3 H3 109.2
O2 C4 O1 125.2(3)
O2 C4 N1 124.7(3)
O1 C4 N1 110.0(2)
O3 C5 O4 125.5(3)
O3 C5 N2 124.7(3)
O4 C5 N2 109.7(3)
O4 C6 C8 105.4(2)
O4 C6 C7 109.6(2)
C8 C6 C7 112.8(3)
O4 C6 H6 109.6
C8 C6 H6 109.6
C7 C6 H6 109.6
C6 C7 H7A 109.5
C6 C7 H7B 109.5
H7A C7 H7B 109.5
C6 C7 H7C 109.5
H7A C7 H7C 109.5
H7B C7 H7C 109.5
C6 C8 H8A 109.5
C6 C8 H8B 109.5
H8A C8 H8B 109.5
C6 C8 H8C 109.5
H8A C8 H8C 109.5
H8B C8 H8C 109.5

loop_
_geom_bond_atom_site_label_1
_geom_bond_atom_site_label_2
_geom_bond_site_symmetry_2
_geom_bond_distance
_geom_bond_publ_flag
O1 C4 . 1.336(3) ?
O1 C3 . 1.476(4) ?
O2 C4 . 1.216(3) ?
O3 C5 . 1.217(4) ?
O4 C5 . 1.342(4) ?
O4 C6 . 1.470(4) ?
N1 C4 . 1.354(4) ?
N1 N2 . 1.380(3) ?
N1 H1 . .8800 ?
N2 C5 . 1.351(4) ?
N2 H2 . .8800 ?
C1 C3 . 1.509(5) ?
C1 H1A . .9800 ?
C1 H1B . .9800 ?
C1 H1C . .9800 ?
C2 C3 . 1.503(5) ?
C2 H2A . .9800 ?
C2 H2B . .9800 ?
C2 H2C . .9800 ?
C3 H3 . 1.0000 ?
C6 C8 . 1.504(4) ?
C6 C7 . 1.506(4) ?
C6 H6 . 1.0000 ?
C7 H7A . .9800 ?
C7 H7B . .9800 ?
C7 H7C . .9800 ?
C8 H8A . .9800 ?
C8 H8B . .9800 ?
C8 H8C . .9800 ?

loop_
_geom_hbond_atom_site_label_D
_geom_hbond_atom_site_label_H
_geom_hbond_atom_site_label_A
_geom_hbond_site_symmetry_A
_geom_hbond_distance_DH
_geom_hbond_distance_HA
_geom_hbond_distance_DA
_geom_hbond_angle_DHA
N1 H1 O3 3_655 .88 2.02 2.853(3) 157.0
N2 H2 O2 3 .88 1.95 2.829(3) 174.1

loop_
_geom_torsion_atom_site_label_1
_geom_torsion_atom_site_label_2
_geom_torsion_atom_site_label_3
_geom_torsion_atom_site_label_4
_geom_torsion
C4 N1 N2 C5 100.2(3)

loop_
_cod_related_entry_id
_cod_related_entry_database
_cod_related_entry_code
1 ChemSpider 79587
